data_4113428
loop_
_publ_author_name
'David G. Churchill'
'Kevin E. Janak'
'Joshua S. Wittenberg'
'Gerard Parkin'

_publ_section_title
;
 Normal and Inverse Primary Kinetic Deuterium Isotope Effects for C-H Bond
 Reductive Elimination and Oxidative Addition Reactions of Molybdenocene
 and Tungstenocene Complexes: Evidence for Benzene \s-Complex
 Intermediates
;
_journal_name_full 'Journal of the American Chemical Society'
_journal_page_first 1403
_journal_page_last 1420
_journal_paper_doi 10.1021/ja027670k
_journal_volume 125
_journal_year 2003
_chemical_formula_sum 'C20 H32 Si W'
_chemical_formula_weight 484.40
_chemical_name_systematic
; 
 ? 
;
_space_group_IT_number 2
_symmetry_cell_setting triclinic
_symmetry_space_group_name_Hall '-P 1'
_symmetry_space_group_name_H-M 'P -1'
_atom_sites_solution_hydrogens geom
_atom_sites_solution_primary direct
_atom_sites_solution_secondary difmap
_audit_creation_method SHELXL-97
_cell_angle_alpha 102.8510(10)
_cell_angle_beta 106.1650(10)
_cell_angle_gamma 95.8540(10)
_cell_formula_units_Z 4
_cell_length_a 10.2075(5)
_cell_length_b 13.2638(6)
_cell_length_c 15.3878(7)
_cell_measurement_temperature 218(2)
_cell_volume 1920.75(16)
_computing_cell_refinement 'Bruker SMART'
_computing_data_collection 'Bruker SMART'
_computing_data_reduction 'Bruker SHELXTL'
_computing_molecular_graphics 'Bruker SHELXTL'
_computing_publication_material 'Bruker SHELXTL'
_computing_structure_refinement 'SHELXL-97 (Sheldrick, 1997)'
_computing_structure_solution 'SHELXS-97 (Sheldrick, 1990)'
_diffrn_ambient_temperature 218(2)
_diffrn_measured_fraction_theta_full 0.893
_diffrn_measured_fraction_theta_max 0.893
_diffrn_measurement_device_type 'CCD area detector'
_diffrn_measurement_method 'phi and omega scans'
_diffrn_radiation_monochromator graphite
_diffrn_radiation_source 'fine-focus sealed tube'
_diffrn_radiation_type MoK\a
_diffrn_radiation_wavelength 0.71073
_diffrn_reflns_av_R_equivalents 0.0267
_diffrn_reflns_av_sigmaI/netI 0.0512
_diffrn_reflns_limit_h_max 12
_diffrn_reflns_limit_h_min -13
_diffrn_reflns_limit_k_max 17
_diffrn_reflns_limit_k_min -11
_diffrn_reflns_limit_l_max 18
_diffrn_reflns_limit_l_min -20
_diffrn_reflns_number 13979
_diffrn_reflns_theta_full 28.31
_diffrn_reflns_theta_max 28.31
_diffrn_reflns_theta_min 1.43
_exptl_absorpt_coefficient_mu 6.073
_exptl_absorpt_correction_T_max 0.3764
_exptl_absorpt_correction_T_min 0.1950
_exptl_absorpt_correction_type none
_exptl_crystal_density_diffrn 1.675
_exptl_crystal_F_000 960
_exptl_crystal_size_max 0.40
_exptl_crystal_size_mid 0.30
_exptl_crystal_size_min 0.20
_refine_diff_density_max 1.130
_refine_diff_density_min -1.040
_refine_diff_density_rms 0.140
_refine_ls_extinction_coef 0.00046(8)
_refine_ls_extinction_expression Fc^*^=kFc[1+0.001xFc^2^\l^3^/sin(2\q)]^-1/4^
_refine_ls_extinction_method SHELXL
_refine_ls_goodness_of_fit_ref 1.016
_refine_ls_hydrogen_treatment mixed
_refine_ls_matrix_type full
_refine_ls_number_parameters 434
_refine_ls_number_reflns 8544
_refine_ls_number_restraints 4
_refine_ls_restrained_S_all 1.016
_refine_ls_R_factor_all 0.0561
_refine_ls_R_factor_gt 0.0337
_refine_ls_shift/su_max 0.002
_refine_ls_shift/su_mean 0.000
_refine_ls_structure_factor_coef Fsqd
_refine_ls_weighting_details 'calc w=1/[\s^2^(Fo^2^)+(0.0338P)^2^+0.0000P] where P=(Fo^2^+2Fc^2^)/3'
_refine_ls_weighting_scheme calc
_refine_ls_wR_factor_gt 0.0693
_refine_ls_wR_factor_ref 0.0762
_reflns_number_gt 6439
_reflns_number_total 8544
_reflns_threshold_expression >2sigma(I)
_cod_data_source_file ja027670k-5_s1_4.cif
_cod_data_source_block whs10
_cod_database_code 4113428

loop_
_symmetry_equiv_pos_as_xyz
'x, y, z'
'-x, -y, -z'

loop_
_atom_site_label
_atom_site_type_symbol
_atom_site_fract_x
_atom_site_fract_y
_atom_site_fract_z
_atom_site_U_iso_or_equiv
_atom_site_adp_type
_atom_site_occupancy
_atom_site_symmetry_multiplicity
_atom_site_calc_flag
_atom_site_refinement_flags
W1 W -0.67086(2) -0.257407(15) -0.412858(15) 0.02726(7) Uani 1 1 d D
W2 W -0.16019(2) -0.237207(14) 0.090311(14) 0.02392(7) Uani 1 1 d D
Si1 Si -0.92328(17) -0.33144(12) -0.58421(11) 0.0339(4) Uani 1 1 d .
Si2 Si -0.23970(16) -0.18385(11) -0.09650(11) 0.0295(3) Uani 1 1 d .
C11 C -0.7682(6) -0.2237(4) -0.5496(4) 0.0267(12) Uani 1 1 d .
C12 C -0.6296(6) -0.2477(4) -0.5484(4) 0.0322(13) Uani 1 1 d .
C13 C -0.5289(6) -0.1660(5) -0.4772(5) 0.0410(16) Uani 1 1 d .
C14 C -0.5972(7) -0.0930(4) -0.4343(4) 0.0420(16) Uani 1 1 d .
C15 C -0.7436(6) -0.1265(4) -0.4768(4) 0.0342(13) Uani 1 1 d .
C21 C -0.8655(6) -0.3746(4) -0.4731(4) 0.0318(13) Uani 1 1 d .
C22 C -0.7493(6) -0.4321(4) -0.4530(4) 0.0312(13) Uani 1 1 d .
C23 C -0.6887(6) -0.4047(4) -0.3526(4) 0.0316(13) Uani 1 1 d .
C24 C -0.7583(6) -0.3332(4) -0.3105(4) 0.0334(13) Uani 1 1 d .
C25 C -0.8667(6) -0.3119(4) -0.3822(4) 0.0340(13) Uani 1 1 d .
C31 C -0.0806(6) -0.1391(4) 0.0096(4) 0.0281(12) Uani 1 1 d .
C32 C 0.0193(6) -0.2083(4) 0.0349(4) 0.0284(12) Uani 1 1 d .
C33 C 0.0803(6) -0.1760(4) 0.1351(4) 0.0296(12) Uani 1 1 d .
C34 C 0.0200(6) -0.0935(4) 0.1736(4) 0.0324(13) Uani 1 1 d .
C35 C -0.0806(6) -0.0688(4) 0.0982(4) 0.0297(12) Uani 1 1 d .
C41 C -0.3310(5) -0.2746(4) -0.0442(4) 0.0262(11) Uani 1 1 d .
C42 C -0.2886(5) -0.3739(4) -0.0313(4) 0.0292(12) Uani 1 1 d .
C43 C -0.3239(6) -0.3930(4) 0.0484(4) 0.0311(13) Uani 1 1 d .
C44 C -0.3841(6) -0.3084(4) 0.0859(4) 0.0323(13) Uani 1 1 d .
C45 C -0.3896(6) -0.2352(4) 0.0309(4) 0.0304(12) Uani 1 1 d .
C52 C -0.5916(7) -0.3265(5) -0.6197(5) 0.0500(17) Uani 1 1 d .
H52A H -0.5789 -0.2951 -0.6686 0.075 Uiso 1 1 calc R
H52B H -0.6652 -0.3873 -0.6470 0.075 Uiso 1 1 calc R
H52C H -0.5063 -0.3481 -0.5895 0.075 Uiso 1 1 calc R
C53 C -0.3729(7) -0.1578(7) -0.4572(6) 0.070(3) Uani 1 1 d .
H53A H -0.3256 -0.1074 -0.3973 0.105 Uiso 1 1 calc R
H53B H -0.3461 -0.1349 -0.5063 0.105 Uiso 1 1 calc R
H53C H -0.3475 -0.2260 -0.4550 0.105 Uiso 1 1 calc R
C54 C -0.5261(8) 0.0065(5) -0.3583(5) 0.065(2) Uani 1 1 d .
H54A H -0.4424 -0.0064 -0.3168 0.098 Uiso 1 1 calc R
H54B H -0.5878 0.0284 -0.3227 0.098 Uiso 1 1 calc R
H54C H -0.5023 0.0614 -0.3865 0.098 Uiso 1 1 calc R
C55 C -0.8481(7) -0.0601(5) -0.4594(5) 0.0499(17) Uani 1 1 d .
H55A H -0.8153 -0.0172 -0.3951 0.075 Uiso 1 1 calc R
H55B H -0.9353 -0.1049 -0.4700 0.075 Uiso 1 1 calc R
H55C H -0.8614 -0.0151 -0.5018 0.075 Uiso 1 1 calc R
C62 C -0.7171(7) -0.5205(4) -0.5177(4) 0.0457(16) Uani 1 1 d .
H62A H -0.6203 -0.5257 -0.4938 0.069 Uiso 1 1 calc R
H62B H -0.7356 -0.5078 -0.5793 0.069 Uiso 1 1 calc R
H62C H -0.7746 -0.5855 -0.5221 0.069 Uiso 1 1 calc R
C63 C -0.5718(7) -0.4524(4) -0.3024(4) 0.0412(15) Uani 1 1 d .
H63A H -0.5250 -0.4063 -0.2403 0.062 Uiso 1 1 calc R
H63B H -0.5064 -0.4612 -0.3376 0.062 Uiso 1 1 calc R
H63C H -0.6088 -0.5202 -0.2969 0.062 Uiso 1 1 calc R
C64 C -0.7295(8) -0.2914(5) -0.2069(4) 0.0477(17) Uani 1 1 d .
H64A H -0.7893 -0.3350 -0.1855 0.072 Uiso 1 1 calc R
H64B H -0.7471 -0.2200 -0.1935 0.072 Uiso 1 1 calc R
H64C H -0.6334 -0.2921 -0.1747 0.072 Uiso 1 1 calc R
C65 C -0.9752(7) -0.2519(5) -0.3609(5) 0.0486(16) Uani 1 1 d .
H65A H -1.0364 -0.2941 -0.3393 0.073 Uiso 1 1 calc R
H65B H -1.0283 -0.2351 -0.4171 0.073 Uiso 1 1 calc R
H65C H -0.9312 -0.1874 -0.3123 0.073 Uiso 1 1 calc R
C72 C 0.0786(6) -0.2803(4) -0.0281(5) 0.0413(15) Uani 1 1 d .
H72A H 0.1597 -0.2415 -0.0345 0.062 Uiso 1 1 calc R
H72B H 0.0098 -0.3081 -0.0893 0.062 Uiso 1 1 calc R
H72C H 0.1045 -0.3377 -0.0013 0.062 Uiso 1 1 calc R
C73 C 0.1980(6) -0.2192(5) 0.1897(5) 0.0442(16) Uani 1 1 d .
H73A H 0.2853 -0.1819 0.1905 0.066 Uiso 1 1 calc R
H73B H 0.1890 -0.2933 0.1604 0.066 Uiso 1 1 calc R
H73C H 0.1954 -0.2100 0.2535 0.066 Uiso 1 1 calc R
C74 C 0.0590(7) -0.0344(5) 0.2754(4) 0.0468(17) Uani 1 1 d .
H74A H 0.1063 -0.0764 0.3141 0.070 Uiso 1 1 calc R
H74B H -0.0239 -0.0201 0.2912 0.070 Uiso 1 1 calc R
H74C H 0.1200 0.0313 0.2863 0.070 Uiso 1 1 calc R
C75 C -0.1485(7) 0.0262(4) 0.1111(4) 0.0409(15) Uani 1 1 d .
H75A H -0.1924 0.0267 0.1596 0.061 Uiso 1 1 calc R
H75B H -0.2179 0.0241 0.0527 0.061 Uiso 1 1 calc R
H75C H -0.0792 0.0891 0.1295 0.061 Uiso 1 1 calc R
C82 C -0.2442(6) -0.4532(4) -0.0966(4) 0.0396(15) Uani 1 1 d .
H82A H -0.1866 -0.4937 -0.0615 0.059 Uiso 1 1 calc R
H82B H -0.1917 -0.4180 -0.1284 0.059 Uiso 1 1 calc R
H82C H -0.3251 -0.4999 -0.1425 0.059 Uiso 1 1 calc R
C83 C -0.3060(6) -0.4903(4) 0.0828(5) 0.0410(15) Uani 1 1 d .
H83A H -0.2983 -0.4744 0.1489 0.062 Uiso 1 1 calc R
H83B H -0.2226 -0.5141 0.0740 0.062 Uiso 1 1 calc R
H83C H -0.3855 -0.5452 0.0476 0.062 Uiso 1 1 calc R
C84 C -0.4405(7) -0.3027(5) 0.1662(5) 0.0430(15) Uani 1 1 d .
H84A H -0.5386 -0.3318 0.1425 0.065 Uiso 1 1 calc R
H84B H -0.4269 -0.2300 0.2014 0.065 Uiso 1 1 calc R
H84C H -0.3926 -0.3427 0.2068 0.065 Uiso 1 1 calc R
C85 C -0.4698(6) -0.1466(4) 0.0413(4) 0.0385(14) Uani 1 1 d .
H85A H -0.5651 -0.1747 0.0333 0.058 Uiso 1 1 calc R
H85B H -0.4672 -0.1093 -0.0060 0.058 Uiso 1 1 calc R
H85C H -0.4287 -0.0987 0.1032 0.058 Uiso 1 1 calc R
C91 C -0.9482(8) -0.4373(5) -0.6924(5) 0.058(2) Uani 1 1 d .
H91A H -0.8657 -0.4691 -0.6863 0.087 Uiso 1 1 calc R
H91B H -0.9648 -0.4078 -0.7459 0.087 Uiso 1 1 calc R
H91C H -1.0270 -0.4903 -0.7013 0.087 Uiso 1 1 calc R
C92 C -1.0924(6) -0.2839(6) -0.6047(5) 0.0552(19) Uani 1 1 d .
H92A H -1.1652 -0.3406 -0.6110 0.083 Uiso 1 1 calc R
H92B H -1.1127 -0.2605 -0.6617 0.083 Uiso 1 1 calc R
H92C H -1.0871 -0.2258 -0.5521 0.083 Uiso 1 1 calc R
C101 C -0.2092(7) -0.2511(5) -0.2081(4) 0.0447(15) Uani 1 1 d .
H10A H -0.1480 -0.2028 -0.2244 0.067 Uiso 1 1 calc R
H10B H -0.2968 -0.2734 -0.2580 0.067 Uiso 1 1 calc R
H10C H -0.1668 -0.3119 -0.1995 0.067 Uiso 1 1 calc R
C102 C -0.3302(7) -0.0748(4) -0.1277(4) 0.0426(15) Uani 1 1 d .
H10D H -0.3600 -0.0402 -0.0758 0.064 Uiso 1 1 calc R
H10E H -0.4103 -0.1033 -0.1829 0.064 Uiso 1 1 calc R
H10F H -0.2672 -0.0243 -0.1405 0.064 Uiso 1 1 calc R
H101 H -0.617(4) -0.171(2) -0.3128(14) 0.006(11) Uiso 1 1 d D
H201 H -0.184(6) -0.205(4) 0.1914(19) 0.043(17) Uiso 1 1 d D
H200 H -0.079(5) -0.315(3) 0.143(3) 0.030(14) Uiso 1 1 d D
H100 H -0.517(2) -0.276(4) -0.366(4) 0.032(15) Uiso 1 1 d D

loop_
_atom_site_aniso_label
_atom_site_aniso_U_11
_atom_site_aniso_U_22
_atom_site_aniso_U_33
_atom_site_aniso_U_23
_atom_site_aniso_U_13
_atom_site_aniso_U_12
W1 0.02800(14) 0.02864(11) 0.02378(14) 0.01109(9) 0.00381(10) 0.00151(9)
W2 0.02293(13) 0.02582(11) 0.02335(13) 0.00894(8) 0.00622(9) 0.00296(8)
Si1 0.0304(9) 0.0411(8) 0.0260(9) 0.0109(6) 0.0025(7) 0.0000(7)
Si2 0.0295(8) 0.0359(7) 0.0245(8) 0.0125(6) 0.0074(7) 0.0046(6)
C11 0.031(3) 0.033(2) 0.016(3) 0.010(2) 0.004(2) 0.006(2)
C12 0.026(3) 0.043(3) 0.034(3) 0.023(2) 0.010(2) 0.006(2)
C13 0.026(3) 0.056(3) 0.049(4) 0.036(3) 0.007(3) 0.006(3)
C14 0.048(4) 0.040(3) 0.034(4) 0.023(3) 0.002(3) -0.007(3)
C15 0.041(4) 0.035(3) 0.030(3) 0.017(2) 0.009(3) 0.011(2)
C21 0.037(3) 0.033(3) 0.023(3) 0.008(2) 0.010(3) -0.003(2)
C22 0.037(3) 0.033(3) 0.026(3) 0.012(2) 0.009(2) 0.009(2)
C23 0.038(3) 0.029(2) 0.031(3) 0.016(2) 0.011(3) 0.003(2)
C24 0.044(4) 0.030(3) 0.026(3) 0.009(2) 0.011(3) 0.003(2)
C25 0.035(3) 0.040(3) 0.033(3) 0.016(2) 0.017(3) 0.004(2)
C31 0.026(3) 0.030(2) 0.034(3) 0.014(2) 0.012(2) 0.007(2)
C32 0.024(3) 0.032(2) 0.029(3) 0.007(2) 0.007(2) 0.007(2)
C33 0.028(3) 0.031(3) 0.032(3) 0.010(2) 0.010(2) 0.005(2)
C34 0.029(3) 0.035(3) 0.030(3) 0.007(2) 0.007(2) -0.003(2)
C35 0.031(3) 0.026(2) 0.028(3) 0.007(2) 0.004(2) 0.001(2)
C41 0.024(3) 0.035(3) 0.021(3) 0.007(2) 0.008(2) 0.006(2)
C42 0.023(3) 0.028(2) 0.033(3) 0.008(2) 0.003(2) 0.002(2)
C43 0.028(3) 0.029(2) 0.029(3) 0.009(2) 0.000(2) -0.003(2)
C44 0.026(3) 0.031(3) 0.035(3) 0.006(2) 0.008(3) -0.004(2)
C45 0.025(3) 0.035(3) 0.031(3) 0.009(2) 0.008(2) 0.004(2)
C52 0.049(4) 0.073(4) 0.052(4) 0.037(4) 0.029(3) 0.032(3)
C53 0.024(4) 0.112(6) 0.087(6) 0.067(5) 0.010(4) 0.001(4)
C54 0.089(6) 0.041(3) 0.044(4) 0.018(3) -0.006(4) -0.020(4)
C55 0.068(5) 0.046(3) 0.043(4) 0.016(3) 0.021(4) 0.024(3)
C62 0.069(5) 0.040(3) 0.030(3) 0.011(2) 0.014(3) 0.017(3)
C63 0.049(4) 0.043(3) 0.038(4) 0.021(3) 0.013(3) 0.017(3)
C64 0.067(5) 0.049(3) 0.034(4) 0.013(3) 0.020(3) 0.019(3)
C65 0.051(4) 0.065(4) 0.043(4) 0.020(3) 0.027(3) 0.021(3)
C72 0.038(4) 0.049(3) 0.046(4) 0.018(3) 0.018(3) 0.017(3)
C73 0.032(4) 0.055(4) 0.043(4) 0.018(3) 0.004(3) 0.008(3)
C74 0.047(4) 0.042(3) 0.036(4) -0.003(3) 0.002(3) -0.001(3)
C75 0.052(4) 0.027(3) 0.038(4) 0.003(2) 0.010(3) 0.005(3)
C82 0.041(4) 0.032(3) 0.040(4) 0.006(2) 0.007(3) 0.005(2)
C83 0.039(4) 0.035(3) 0.051(4) 0.021(3) 0.013(3) -0.001(3)
C84 0.038(4) 0.055(4) 0.045(4) 0.024(3) 0.017(3) 0.009(3)
C85 0.039(4) 0.041(3) 0.038(4) 0.012(3) 0.012(3) 0.015(3)
C91 0.066(5) 0.051(4) 0.035(4) 0.006(3) -0.007(4) -0.004(3)
C92 0.029(4) 0.088(5) 0.047(4) 0.031(4) 0.001(3) 0.006(3)
C101 0.043(4) 0.058(4) 0.035(4) 0.013(3) 0.016(3) 0.005(3)
C102 0.047(4) 0.043(3) 0.036(4) 0.018(3) 0.005(3) 0.008(3)

loop_
_atom_type_symbol
_atom_type_description
_atom_type_scat_dispersion_real
_atom_type_scat_dispersion_imag
_atom_type_scat_source
C C 0.0033 0.0016 'International Tables Vol C Tables 4.2.6.8 and 6.1.1.4'
H H 0.0000 0.0000 'International Tables Vol C Tables 4.2.6.8 and 6.1.1.4'
Si Si 0.0817 0.0704 'International Tables Vol C Tables 4.2.6.8 and 6.1.1.4'
W W -0.8490 6.8722 'International Tables Vol C Tables 4.2.6.8 and 6.1.1.4'

loop_
_geom_angle_atom_site_label_1
_geom_angle_atom_site_label_2
_geom_angle_atom_site_label_3
_geom_angle
H101 W1 H100 76(2)
H101 W1 C21 128.2(16)
H100 W1 C21 128.1(17)
H101 W1 C11 125.0(14)
H100 W1 C11 131(2)
C21 W1 C11 77.06(19)
H101 W1 C22 131.8(14)
H100 W1 C22 90.0(17)
C21 W1 C22 38.4(2)
C11 W1 C22 99.18(19)
H101 W1 C25 90.2(16)
H100 W1 C25 127.4(19)
C21 W1 C25 38.1(2)
C11 W1 C25 98.4(2)
C22 W1 C25 62.5(2)
H101 W1 C12 128.4(15)
H100 W1 C12 93(2)
C21 W1 C12 98.6(2)
C11 W1 C12 38.39(19)
C22 W1 C12 97.7(2)
C25 W1 C12 131.9(2)
H101 W1 C15 87.3(14)
H100 W1 C15 130.5(18)
C21 W1 C15 99.1(2)
C11 W1 C15 37.72(19)
C22 W1 C15 132.6(2)
C25 W1 C15 98.1(2)
C12 W1 C15 62.0(2)
H101 W1 C13 93.3(15)
H100 W1 C13 74.9(19)
C21 W1 C13 134.2(2)
C11 W1 C13 61.7(2)
C22 W1 C13 127.5(2)
C25 W1 C13 157.5(2)
C12 W1 C13 36.1(2)
C15 W1 C13 59.9(2)
H101 W1 C23 96.1(14)
H100 W1 C23 71.8(18)
C21 W1 C23 61.43(19)
C11 W1 C23 134.77(19)
C22 W1 C23 36.31(19)
C25 W1 C23 59.6(2)
C12 W1 C23 128.5(2)
C15 W1 C23 157.4(2)
C13 W1 C23 141.7(2)
H101 W1 C14 70.8(14)
H100 W1 C14 94.7(17)
C21 W1 C14 134.6(2)
C11 W1 C14 61.41(19)
C22 W1 C14 157.3(2)
C25 W1 C14 128.2(2)
C12 W1 C14 59.9(2)
C15 W1 C14 36.0(2)
C13 W1 C14 34.7(2)
C23 W1 C14 163.5(2)
H101 W1 C24 74.2(15)
H100 W1 C24 91.9(19)
C21 W1 C24 61.4(2)
C11 W1 C24 133.9(2)
C22 W1 C24 60.3(2)
C25 W1 C24 35.9(2)
C12 W1 C24 157.39(19)
C15 W1 C24 127.9(2)
C13 W1 C24 163.9(2)
C23 W1 C24 34.39(19)
C14 W1 C24 141.4(2)
H200 W2 H201 79(3)
H200 W2 C41 129.3(17)
H201 W2 C41 123(2)
H200 W2 C31 126(2)
H201 W2 C31 130.7(18)
C41 W2 C31 77.05(19)
H200 W2 C32 88(2)
H201 W2 C32 135(2)
C41 W2 C32 98.4(2)
C31 W2 C32 38.27(18)
H200 W2 C35 127.8(18)
H201 W2 C35 92.5(18)
C41 W2 C35 98.80(19)
C31 W2 C35 38.2(2)
C32 W2 C35 62.8(2)
H200 W2 C42 91.2(17)
H201 W2 C42 125.3(19)
C41 W2 C42 38.07(17)
C31 W2 C42 98.7(2)
C32 W2 C42 97.3(2)
C35 W2 C42 132.17(19)
H200 W2 C45 131.9(19)
H201 W2 C45 85(2)
C41 W2 C45 38.05(19)
C31 W2 C45 98.6(2)
C32 W2 C45 131.8(2)
C35 W2 C45 97.65(19)
C42 W2 C45 62.31(19)
H200 W2 C34 92.1(17)
H201 W2 C34 77.2(19)
C41 W2 C34 134.64(19)
C31 W2 C34 61.7(2)
C32 W2 C34 60.5(2)
C35 W2 C34 36.36(19)
C42 W2 C34 157.5(2)
C45 W2 C34 128.06(19)
H200 W2 C33 70.8(18)
H201 W2 C33 99(2)
C41 W2 C33 134.1(2)
C31 W2 C33 61.36(19)
C32 W2 C33 36.20(19)
C35 W2 C33 60.08(18)
C42 W2 C33 127.7(2)
C45 W2 C33 157.20(18)
C34 W2 C33 34.73(19)
H200 W2 C44 96.9(19)
H201 W2 C44 68(2)
C41 W2 C44 61.3(2)
C31 W2 C44 133.8(2)
C32 W2 C44 157.1(2)
C35 W2 C44 127.2(2)
C42 W2 C44 60.3(2)
C45 W2 C44 35.64(18)
C34 W2 C44 141.1(2)
C33 W2 C44 164.3(2)
H200 W2 C43 75.0(18)
H201 W2 C43 90.1(19)
C41 W2 C43 61.27(18)
C31 W2 C43 134.2(2)
C32 W2 C43 127.6(2)
C35 W2 C43 157.05(19)
C42 W2 C43 36.1(2)
C45 W2 C43 59.82(18)
C34 W2 C43 163.6(2)
C33 W2 C43 141.71(18)
C44 W2 C43 35.03(19)
C91 Si1 C92 104.0(3)
C91 Si1 C21 113.7(3)
C92 Si1 C21 114.6(3)
C91 Si1 C11 116.5(3)
C92 Si1 C11 113.9(3)
C21 Si1 C11 94.6(2)
C91 Si1 W1 128.1(2)
C92 Si1 W1 127.9(2)
C21 Si1 W1 47.16(16)
C11 Si1 W1 47.44(15)
C102 Si2 C101 103.6(3)
C102 Si2 C31 113.9(2)
C101 Si2 C31 115.4(3)
C102 Si2 C41 115.8(3)
C101 Si2 C41 114.3(3)
C31 Si2 C41 94.3(2)
C102 Si2 W2 128.0(2)
C101 Si2 W2 128.3(2)
C31 Si2 W2 47.25(16)
C41 Si2 W2 47.06(16)
C15 C11 C12 105.6(5)
C15 C11 Si1 124.4(4)
C12 C11 Si1 121.4(4)
C15 C11 W1 72.7(3)
C12 C11 W1 72.2(3)
Si1 C11 W1 93.9(2)
C13 C12 C11 107.7(5)
C13 C12 C52 122.5(6)
C11 C12 C52 128.4(5)
C13 C12 W1 75.2(4)
C11 C12 W1 69.4(3)
C52 C12 W1 131.5(4)
C14 C13 C12 109.2(5)
C14 C13 C53 126.3(6)
C12 C13 C53 124.4(7)
C14 C13 W1 72.9(3)
C12 C13 W1 68.8(3)
C53 C13 W1 127.4(4)
C13 C14 C15 108.9(5)
C13 C14 C54 124.9(6)
C15 C14 C54 126.2(7)
C13 C14 W1 72.4(3)
C15 C14 W1 68.6(3)
C54 C14 W1 126.7(4)
C14 C15 C11 108.6(5)
C14 C15 C55 123.6(5)
C11 C15 C55 126.8(5)
C14 C15 W1 75.4(3)
C11 C15 W1 69.6(3)
C55 C15 W1 129.8(4)
C25 C21 C22 106.2(5)
C25 C21 Si1 122.9(4)
C22 C21 Si1 122.6(4)
C25 C21 W1 72.6(3)
C22 C21 W1 72.3(3)
Si1 C21 W1 94.4(2)
C23 C22 C21 106.8(5)
C23 C22 C62 123.6(5)
C21 C22 C62 128.2(5)
C23 C22 W1 75.4(3)
C21 C22 W1 69.3(3)
C62 C22 W1 131.1(4)
C24 C23 C22 110.1(5)
C24 C23 C63 126.1(5)
C22 C23 C63 123.7(5)
C24 C23 W1 73.3(3)
C22 C23 W1 68.3(3)
C63 C23 W1 127.4(4)
C23 C24 C25 108.7(5)
C23 C24 C64 125.3(5)
C25 C24 C64 125.9(6)
C23 C24 W1 72.3(3)
C25 C24 W1 68.2(3)
C64 C24 W1 128.3(4)
C24 C25 C21 108.3(5)
C24 C25 C65 122.4(6)
C21 C25 C65 128.3(6)
C24 C25 W1 75.9(3)
C21 C25 W1 69.3(3)
C65 C25 W1 129.9(4)
C35 C31 C32 106.4(5)
C35 C31 Si2 122.5(4)
C32 C31 Si2 122.2(4)
C35 C31 W2 72.2(3)
C32 C31 W2 72.0(3)
Si2 C31 W2 94.3(2)
C33 C32 C31 107.3(5)
C33 C32 C72 122.7(5)
C31 C32 C72 128.2(5)
C33 C32 W2 75.7(3)
C31 C32 W2 69.7(3)
C72 C32 W2 131.9(4)
C34 C33 C32 109.8(5)
C34 C33 C73 125.2(5)
C32 C33 C73 124.9(5)
C34 C33 W2 72.5(3)
C32 C33 W2 68.1(3)
C73 C33 W2 129.1(4)
C33 C34 C35 108.6(5)
C33 C34 C74 126.6(5)
C35 C34 C74 124.7(5)
C33 C34 W2 72.8(3)
C35 C34 W2 68.3(3)
C74 C34 W2 127.9(4)
C34 C35 C31 107.8(5)
C34 C35 C75 123.4(5)
C31 C35 C75 127.8(5)
C34 C35 W2 75.3(3)
C31 C35 W2 69.6(3)
C75 C35 W2 129.8(4)
C45 C41 C42 106.6(5)
C45 C41 Si2 122.4(4)
C42 C41 Si2 123.1(4)
C45 C41 W2 72.8(3)
C42 C41 W2 72.8(3)
Si2 C41 W2 94.3(2)
C43 C42 C41 107.3(5)
C43 C42 C82 123.6(5)
C41 C42 C82 128.0(5)
C43 C42 W2 75.5(3)
C41 C42 W2 69.2(3)
C82 C42 W2 130.0(4)
C44 C43 C42 108.9(5)
C44 C43 C83 126.1(6)
C42 C43 C83 124.9(5)
C44 C43 W2 72.3(3)
C42 C43 W2 68.4(3)
C83 C43 W2 127.6(4)
C45 C44 C43 108.9(5)
C45 C44 C84 126.3(5)
C43 C44 C84 124.7(5)
C45 C44 W2 68.8(3)
C43 C44 W2 72.6(3)
C84 C44 W2 127.8(4)
C44 C45 C41 108.2(5)
C44 C45 C85 122.1(5)
C41 C45 C85 128.6(5)
C44 C45 W2 75.6(3)
C41 C45 W2 69.1(3)
C85 C45 W2 130.5(4)

loop_
_geom_bond_atom_site_label_1
_geom_bond_atom_site_label_2
_geom_bond_distance
W1 H101 1.611(10)
W1 H100 1.612(10)
W1 C21 2.219(5)
W1 C11 2.228(5)
W1 C22 2.259(5)
W1 C25 2.264(6)
W1 C12 2.267(6)
W1 C15 2.268(5)
W1 C13 2.351(6)
W1 C23 2.353(5)
W1 C14 2.357(5)
W1 C24 2.365(6)
W2 H200 1.608(10)
W2 H201 1.613(10)
W2 C41 2.220(5)
W2 C31 2.227(5)
W2 C32 2.258(6)
W2 C35 2.262(5)
W2 C42 2.269(5)
W2 C45 2.270(5)
W2 C34 2.354(5)
W2 C33 2.358(5)
W2 C44 2.359(5)
W2 C43 2.363(5)
Si1 C91 1.860(7)
Si1 C92 1.867(7)
Si1 C21 1.882(6)
Si1 C11 1.888(5)
Si2 C102 1.874(6)
Si2 C101 1.875(6)
Si2 C31 1.885(6)
Si2 C41 1.893(5)
C11 C15 1.454(7)
C11 C12 1.478(8)
C12 C13 1.431(8)
C12 C52 1.502(9)
C13 C14 1.403(9)
C13 C53 1.523(9)
C14 C15 1.431(8)
C14 C54 1.511(8)
C15 C55 1.494(8)
C21 C25 1.464(8)
C21 C22 1.473(8)
C22 C23 1.440(8)
C22 C62 1.488(8)
C23 C24 1.395(8)
C23 C63 1.510(7)
C24 C25 1.430(8)
C24 C64 1.499(8)
C25 C65 1.495(8)
C31 C35 1.469(8)
C31 C32 1.470(7)
C32 C33 1.437(8)
C32 C72 1.501(8)
C33 C34 1.406(8)
C33 C73 1.506(7)
C34 C35 1.443(7)
C34 C74 1.506(8)
C35 C75 1.501(7)
C41 C45 1.465(8)
C41 C42 1.465(7)
C42 C43 1.438(8)
C42 C82 1.484(8)
C43 C44 1.421(8)
C43 C83 1.509(7)
C44 C45 1.419(7)
C44 C84 1.492(9)
C45 C85 1.504(7)
